data_4102037
loop_
_publ_author_name
'Steven E. Wheeler'
'Anne J. McNeil'
'Peter M\"uller'
'Timothy M. Swager'
'K. N. Houk'

_publ_section_title
;
 Probing Substituent Effects in Aryl-Aryl Interactions Using
 Stereoselective Diels-Alder Cycloadditions
;
_journal_name_full 'Journal of the American Chemical Society'
_journal_page_first 3304
_journal_page_last 3311
_journal_paper_doi 10.1021/ja903653j
_journal_volume 132
_journal_year 2010
_chemical_formula_sum 'C34 H24 O3'
_chemical_formula_weight 480.53
_chemical_name_systematic
;
 ?
;
_space_group_IT_number 14
_symmetry_cell_setting monoclinic
_symmetry_space_group_name_Hall '-P 2yn'
_symmetry_space_group_name_H-M 'P 1 21/n 1'
_atom_sites_solution_hydrogens geom
_atom_sites_solution_primary direct
_atom_sites_solution_secondary difmap
_audit_creation_method SHELXL-97
_cell_angle_alpha 90.00
_cell_angle_beta 118.3760(10)
_cell_angle_gamma 90.00
_cell_formula_units_Z 4
_cell_length_a 10.1757(3)
_cell_length_b 25.7175(8)
_cell_length_c 10.2216(3)
_cell_measurement_reflns_used 9928
_cell_measurement_temperature 100(2)
_cell_measurement_theta_max 30.65
_cell_measurement_theta_min 2.40
_cell_volume 2353.53(12)
_computing_cell_refinement 'SAINT 7 (Bruker-AXS, 2005)'
_computing_data_collection 'SMART 5 (Bruker-AXS, 2003)'
_computing_data_reduction 'SAINT 7 (Bruker-AXS, 2005)'
_computing_molecular_graphics 'Bruker SHELXTL'
_computing_publication_material 'Bruker SHELXTL'
_computing_structure_refinement 'SHELXL-97 (Sheldrick, 1997)'
_computing_structure_solution 'SHELXS-97 (Sheldrick, 1990)'
_diffrn_ambient_temperature 100(2)
_diffrn_detector_area_resol_mean 8.3
_diffrn_measured_fraction_theta_full 1.000
_diffrn_measured_fraction_theta_max 1.000
_diffrn_measurement_device_type 'Bruker Smart APEX CCD'
_diffrn_measurement_method 'omega and phi scans'
_diffrn_radiation_monochromator graphite
_diffrn_radiation_source 'fine-focus sealed tube'
_diffrn_radiation_type MoK\a
_diffrn_radiation_wavelength 0.71073
_diffrn_reflns_av_R_equivalents 0.0285
_diffrn_reflns_av_sigmaI/netI 0.0160
_diffrn_reflns_limit_h_max 14
_diffrn_reflns_limit_h_min -14
_diffrn_reflns_limit_k_max 35
_diffrn_reflns_limit_k_min -35
_diffrn_reflns_limit_l_max 14
_diffrn_reflns_limit_l_min -14
_diffrn_reflns_number 52070
_diffrn_reflns_theta_full 29.57
_diffrn_reflns_theta_max 29.57
_diffrn_reflns_theta_min 2.33
_diffrn_standards_decay_% 0
_diffrn_standards_interval_count 0
_diffrn_standards_interval_time 0
_diffrn_standards_number 0
_exptl_absorpt_coefficient_mu 0.086
_exptl_absorpt_correction_T_max 0.9915
_exptl_absorpt_correction_T_min 0.9585
_exptl_absorpt_correction_type multi-scan
_exptl_absorpt_process_details 'SADABS (Sheldrick, 2005)'
_exptl_crystal_colour colourless
_exptl_crystal_density_diffrn 1.356
_exptl_crystal_density_method 'not measured'
_exptl_crystal_description plate
_exptl_crystal_F_000 1008
_exptl_crystal_size_max 0.50
_exptl_crystal_size_mid 0.40
_exptl_crystal_size_min 0.10
_refine_diff_density_max 0.454
_refine_diff_density_min -0.219
_refine_diff_density_rms 0.050
_refine_ls_extinction_method none
_refine_ls_goodness_of_fit_ref 1.027
_refine_ls_hydrogen_treatment constr
_refine_ls_matrix_type full
_refine_ls_number_parameters 336
_refine_ls_number_reflns 6605
_refine_ls_number_restraints 0
_refine_ls_restrained_S_all 1.027
_refine_ls_R_factor_all 0.0451
_refine_ls_R_factor_gt 0.0394
_refine_ls_shift/su_max 0.000
_refine_ls_shift/su_mean 0.000
_refine_ls_structure_factor_coef Fsqd
_refine_ls_weighting_details 'calc w=1/[\s^2^(Fo^2^)+(0.0623P)^2^+0.8445P] where P=(Fo^2^+2Fc^2^)/3'
_refine_ls_weighting_scheme calc
_refine_ls_wR_factor_gt 0.1042
_refine_ls_wR_factor_ref 0.1093
_reflns_number_gt 5834
_reflns_number_total 6605
_reflns_threshold_expression >2sigma(I)
_cod_data_source_file ja903653j_si_004.cif
_cod_data_source_block 07059
_cod_database_code 4102037

loop_
_symmetry_equiv_pos_as_xyz
'x, y, z'
'-x+1/2, y+1/2, -z+1/2'
'-x, -y, -z'
'x-1/2, -y-1/2, z-1/2'

loop_
_atom_site_label
_atom_site_type_symbol
_atom_site_fract_x
_atom_site_fract_y
_atom_site_fract_z
_atom_site_U_iso_or_equiv
_atom_site_adp_type
_atom_site_occupancy
_atom_site_symmetry_multiplicity
_atom_site_calc_flag
_atom_site_refinement_flags
_atom_site_disorder_assembly
_atom_site_disorder_group
O1 O 0.53507(8) 0.09575(3) 0.22179(8) 0.01539(15) Uani 1 1 d . . .
O2 O 0.43554(9) 0.16716(3) 0.08453(8) 0.01962(16) Uani 1 1 d . . .
O3 O 0.59745(8) 0.03013(3) 0.38525(8) 0.01777(15) Uani 1 1 d . . .
C1 C 0.35082(10) 0.14052(4) 0.26312(10) 0.01197(17) Uani 1 1 d . . .
C2 C 0.18127(10) 0.13345(4) 0.14995(11) 0.01437(18) Uani 1 1 d . . .
H2 H 0.1402 0.1636 0.0802 0.017 Uiso 1 1 calc R . .
C3 C 0.17315(10) 0.08296(4) 0.06891(11) 0.01448(18) Uani 1 1 d . . .
C4 C 0.12691(11) 0.07756(4) -0.08178(11) 0.0184(2) Uani 1 1 d . . .
H4 H 0.0941 0.1070 -0.1455 0.022 Uiso 1 1 calc R . .
C5 C 0.12904(12) 0.02846(4) -0.13896(12) 0.0212(2) Uani 1 1 d . . .
H5 H 0.0974 0.0245 -0.2421 0.025 Uiso 1 1 calc R . .
C6 C 0.17718(12) -0.01466(4) -0.04595(12) 0.0201(2) Uani 1 1 d . . .
H6 H 0.1771 -0.0480 -0.0859 0.024 Uiso 1 1 calc R . .
C7 C 0.22576(11) -0.00909(4) 0.10620(11) 0.01657(19) Uani 1 1 d . . .
H7 H 0.2599 -0.0385 0.1700 0.020 Uiso 1 1 calc R . .
C8 C 0.22380(10) 0.03973(4) 0.16351(10) 0.01349(17) Uani 1 1 d . . .
C9 C 0.27738(10) 0.05308(4) 0.32647(10) 0.01285(17) Uani 1 1 d . . .
H9 H 0.3098 0.0216 0.3916 0.015 Uiso 1 1 calc R . .
C10 C 0.40817(10) 0.09283(3) 0.36809(10) 0.01127(16) Uani 1 1 d . . .
C11 C 0.49306(10) 0.11193(4) 0.53356(10) 0.01175(17) Uani 1 1 d . . .
H11 H 0.5333 0.0823 0.6051 0.014 Uiso 1 1 calc R . .
C12 C 0.61708(10) 0.14704(4) 0.54106(10) 0.01258(17) Uani 1 1 d . . .
C13 C 0.76970(11) 0.13889(4) 0.62554(11) 0.01540(18) Uani 1 1 d . . .
H13 H 0.8066 0.1096 0.6897 0.018 Uiso 1 1 calc R . .
C14 C 0.86845(11) 0.17440(4) 0.61479(12) 0.01781(19) Uani 1 1 d . . .
H14 H 0.9731 0.1691 0.6719 0.021 Uiso 1 1 calc R . .
C15 C 0.81519(11) 0.21737(4) 0.52150(12) 0.01784(19) Uani 1 1 d . . .
H15 H 0.8834 0.2412 0.5152 0.021 Uiso 1 1 calc R . .
C16 C 0.66146(11) 0.22562(4) 0.43689(11) 0.01582(18) Uani 1 1 d . . .
H16 H 0.6247 0.2550 0.3733 0.019 Uiso 1 1 calc R . .
C17 C 0.56298(10) 0.19046(4) 0.44659(10) 0.01293(17) Uani 1 1 d . . .
C18 C 0.39367(10) 0.19186(4) 0.35700(10) 0.01239(17) Uani 1 1 d . . .
H18 H 0.3574 0.2235 0.2927 0.015 Uiso 1 1 calc R . .
C19 C 0.43949(11) 0.13829(4) 0.17775(11) 0.01392(17) Uani 1 1 d . . .
C20 C 0.52270(10) 0.06791(4) 0.33152(10) 0.01313(17) Uani 1 1 d . . .
C21 C 0.09539(11) 0.12361(4) 0.23486(11) 0.01586(18) Uani 1 1 d . . .
C22 C -0.02985(11) 0.15075(4) 0.21774(13) 0.0215(2) Uani 1 1 d . . .
H22 H -0.0650 0.1800 0.1536 0.026 Uiso 1 1 calc R . .
C23 C -0.10323(12) 0.13429(5) 0.29629(14) 0.0263(2) Uani 1 1 d . . .
H23 H -0.1900 0.1522 0.2841 0.032 Uiso 1 1 calc R . .
C24 C -0.05048(13) 0.09201(5) 0.39208(14) 0.0250(2) Uani 1 1 d . . .
H24 H -0.1011 0.0813 0.4452 0.030 Uiso 1 1 calc R . .
C25 C 0.07662(12) 0.06511(4) 0.41079(12) 0.0193(2) Uani 1 1 d . . .
H25 H 0.1137 0.0365 0.4775 0.023 Uiso 1 1 calc R . .
C26 C 0.14796(11) 0.08072(4) 0.33046(11) 0.01509(18) Uani 1 1 d . . .
C27 C 0.39237(10) 0.14702(4) 0.56682(10) 0.01215(17) Uani 1 1 d . . .
C28 C 0.36459(10) 0.14105(4) 0.68730(10) 0.01354(17) Uani 1 1 d . . .
C29 C 0.28082(11) 0.18011(4) 0.70864(11) 0.01540(18) Uani 1 1 d . . .
H29 H 0.2619 0.1778 0.7910 0.018 Uiso 1 1 calc R . .
C30 C 0.22451(11) 0.22228(4) 0.61206(11) 0.01600(19) Uani 1 1 d . . .
H30 H 0.1674 0.2479 0.6297 0.019 Uiso 1 1 calc R . .
C31 C 0.25000(10) 0.22792(4) 0.48967(11) 0.01441(18) Uani 1 1 d . . .
C32 C 0.33746(10) 0.18986(4) 0.47065(10) 0.01264(17) Uani 1 1 d . . .
C33 C 0.42562(12) 0.09575(4) 0.79298(11) 0.01793(19) Uani 1 1 d . . .
H33A H 0.3970 0.0632 0.7366 0.027 Uiso 1 1 calc R . .
H33B H 0.3848 0.0965 0.8626 0.027 Uiso 1 1 calc R . .
H33C H 0.5348 0.0982 0.8485 0.027 Uiso 1 1 calc R . .
C34 C 0.18394(12) 0.27323(4) 0.38414(12) 0.0199(2) Uani 1 1 d . . .
H34A H 0.2634 0.2914 0.3742 0.030 Uiso 1 1 calc R . .
H34B H 0.1363 0.2972 0.4232 0.030 Uiso 1 1 calc R . .
H34C H 0.1094 0.2604 0.2865 0.030 Uiso 1 1 calc R . .

loop_
_atom_site_aniso_label
_atom_site_aniso_U_11
_atom_site_aniso_U_22
_atom_site_aniso_U_33
_atom_site_aniso_U_23
_atom_site_aniso_U_13
_atom_site_aniso_U_12
O1 0.0180(3) 0.0154(3) 0.0161(3) 0.0018(2) 0.0109(3) 0.0023(2)
O2 0.0299(4) 0.0161(3) 0.0168(3) 0.0019(3) 0.0143(3) 0.0005(3)
O3 0.0196(3) 0.0168(3) 0.0180(3) 0.0026(3) 0.0098(3) 0.0055(3)
C1 0.0126(4) 0.0122(4) 0.0112(4) 0.0009(3) 0.0057(3) 0.0009(3)
C2 0.0131(4) 0.0136(4) 0.0136(4) 0.0013(3) 0.0040(3) 0.0015(3)
C3 0.0128(4) 0.0151(4) 0.0139(4) -0.0007(3) 0.0050(3) -0.0013(3)
C4 0.0180(4) 0.0203(5) 0.0140(4) 0.0011(3) 0.0051(4) -0.0033(4)
C5 0.0233(5) 0.0250(5) 0.0143(4) -0.0050(4) 0.0081(4) -0.0066(4)
C6 0.0222(5) 0.0188(5) 0.0197(5) -0.0063(4) 0.0104(4) -0.0043(4)
C7 0.0166(4) 0.0145(4) 0.0180(5) -0.0015(3) 0.0077(4) -0.0011(3)
C8 0.0120(4) 0.0153(4) 0.0130(4) -0.0009(3) 0.0059(3) -0.0011(3)
C9 0.0139(4) 0.0124(4) 0.0128(4) 0.0000(3) 0.0068(3) -0.0006(3)
C10 0.0116(4) 0.0118(4) 0.0108(4) 0.0006(3) 0.0056(3) 0.0007(3)
C11 0.0121(4) 0.0125(4) 0.0108(4) 0.0008(3) 0.0056(3) 0.0010(3)
C12 0.0132(4) 0.0133(4) 0.0122(4) -0.0016(3) 0.0069(3) -0.0006(3)
C13 0.0144(4) 0.0162(4) 0.0148(4) -0.0010(3) 0.0063(4) 0.0002(3)
C14 0.0134(4) 0.0192(5) 0.0203(5) -0.0027(4) 0.0076(4) -0.0017(3)
C15 0.0176(4) 0.0164(4) 0.0220(5) -0.0035(4) 0.0115(4) -0.0044(3)
C16 0.0193(4) 0.0133(4) 0.0170(4) -0.0015(3) 0.0105(4) -0.0018(3)
C17 0.0138(4) 0.0133(4) 0.0126(4) -0.0014(3) 0.0070(3) -0.0003(3)
C18 0.0136(4) 0.0116(4) 0.0122(4) 0.0001(3) 0.0064(3) 0.0005(3)
C19 0.0161(4) 0.0129(4) 0.0127(4) -0.0013(3) 0.0067(3) -0.0007(3)
C20 0.0134(4) 0.0146(4) 0.0118(4) -0.0007(3) 0.0062(3) -0.0008(3)
C21 0.0125(4) 0.0165(4) 0.0172(4) -0.0037(3) 0.0059(3) -0.0009(3)
C22 0.0143(4) 0.0200(5) 0.0260(5) -0.0071(4) 0.0060(4) 0.0006(4)
C23 0.0165(5) 0.0301(6) 0.0337(6) -0.0148(5) 0.0131(4) -0.0024(4)
C24 0.0211(5) 0.0321(6) 0.0284(6) -0.0136(5) 0.0171(4) -0.0088(4)
C25 0.0191(4) 0.0224(5) 0.0188(5) -0.0072(4) 0.0110(4) -0.0075(4)
C26 0.0132(4) 0.0169(4) 0.0156(4) -0.0042(3) 0.0072(3) -0.0023(3)
C27 0.0113(4) 0.0130(4) 0.0122(4) -0.0015(3) 0.0056(3) -0.0005(3)
C28 0.0129(4) 0.0148(4) 0.0127(4) -0.0013(3) 0.0059(3) -0.0019(3)
C29 0.0148(4) 0.0186(4) 0.0145(4) -0.0027(3) 0.0083(3) -0.0015(3)
C30 0.0136(4) 0.0179(4) 0.0172(4) -0.0035(3) 0.0079(3) 0.0009(3)
C31 0.0128(4) 0.0140(4) 0.0149(4) -0.0013(3) 0.0053(3) 0.0008(3)
C32 0.0127(4) 0.0133(4) 0.0121(4) -0.0007(3) 0.0061(3) -0.0003(3)
C33 0.0230(5) 0.0181(5) 0.0162(4) 0.0022(3) 0.0122(4) 0.0017(4)
C34 0.0216(5) 0.0169(5) 0.0195(5) 0.0020(4) 0.0085(4) 0.0060(4)

loop_
_atom_type_symbol
_atom_type_description
_atom_type_scat_dispersion_real
_atom_type_scat_dispersion_imag
_atom_type_scat_source
C C 0.0033 0.0016 'International Tables Vol C Tables 4.2.6.8 and 6.1.1.4'
H H 0.0000 0.0000 'International Tables Vol C Tables 4.2.6.8 and 6.1.1.4'
O O 0.0106 0.0060 'International Tables Vol C Tables 4.2.6.8 and 6.1.1.4'

loop_
_geom_angle_atom_site_label_1
_geom_angle_atom_site_label_2
_geom_angle_atom_site_label_3
_geom_angle
_geom_angle_site_symmetry_1
_geom_angle_site_symmetry_3
_geom_angle_publ_flag
C20 O1 C19 110.50(7) . . ?
C19 C1 C10 103.64(7) . . ?
C19 C1 C2 108.46(7) . . ?
C10 C1 C2 109.86(7) . . ?
C19 C1 C18 108.29(7) . . ?
C10 C1 C18 109.83(7) . . ?
C2 C1 C18 116.01(7) . . ?
C21 C2 C3 105.79(8) . . ?
C21 C2 C1 109.20(8) . . ?
C3 C2 C1 104.90(7) . . ?
C4 C3 C8 120.41(9) . . ?
C4 C3 C2 126.31(9) . . ?
C8 C3 C2 113.24(8) . . ?
C3 C4 C5 119.41(10) . . ?
C6 C5 C4 120.40(9) . . ?
C5 C6 C7 120.19(9) . . ?
C8 C7 C6 119.56(9) . . ?
C7 C8 C3 120.02(9) . . ?
C7 C8 C9 126.47(9) . . ?
C3 C8 C9 113.48(8) . . ?
C26 C9 C8 105.72(7) . . ?
C26 C9 C10 108.88(7) . . ?
C8 C9 C10 105.06(7) . . ?
C20 C10 C1 104.08(7) . . ?
C20 C10 C9 107.98(7) . . ?
C1 C10 C9 109.66(7) . . ?
C20 C10 C11 107.62(7) . . ?
C1 C10 C11 109.38(7) . . ?
C9 C10 C11 117.28(7) . . ?
C27 C11 C12 105.49(7) . . ?
C27 C11 C10 110.05(7) . . ?
C12 C11 C10 104.98(7) . . ?
C13 C12 C17 120.28(9) . . ?
C13 C12 C11 126.64(8) . . ?
C17 C12 C11 113.04(8) . . ?
C12 C13 C14 119.02(9) . . ?
C15 C14 C13 120.79(9) . . ?
C14 C15 C16 120.11(9) . . ?
C17 C16 C15 119.38(9) . . ?
C16 C17 C12 120.41(9) . . ?
C16 C17 C18 126.29(9) . . ?
C12 C17 C18 113.23(8) . . ?
C17 C18 C32 105.62(7) . . ?
C17 C18 C1 104.76(7) . . ?
C32 C18 C1 110.07(7) . . ?
O2 C19 O1 120.09(9) . . ?
O2 C19 C1 128.95(9) . . ?
O1 C19 C1 110.95(8) . . ?
O3 C20 O1 120.61(9) . . ?
O3 C20 C10 128.56(9) . . ?
O1 C20 C10 110.82(8) . . ?
C22 C21 C26 120.47(10) . . ?
C22 C21 C2 125.97(10) . . ?
C26 C21 C2 113.43(8) . . ?
C21 C22 C23 118.97(11) . . ?
C24 C23 C22 120.62(10) . . ?
C23 C24 C25 120.43(10) . . ?
C26 C25 C24 119.06(11) . . ?
C25 C26 C21 120.43(9) . . ?
C25 C26 C9 125.87(9) . . ?
C21 C26 C9 113.56(8) . . ?
C28 C27 C32 121.59(9) . . ?
C28 C27 C11 124.91(8) . . ?
C32 C27 C11 113.30(8) . . ?
C27 C28 C29 116.86(9) . . ?
C27 C28 C33 121.99(9) . . ?
C29 C28 C33 121.13(9) . . ?
C30 C29 C28 121.60(9) . . ?
C29 C30 C31 121.67(9) . . ?
C32 C31 C30 116.89(9) . . ?
C32 C31 C34 122.52(9) . . ?
C30 C31 C34 120.59(9) . . ?
C31 C32 C27 121.35(9) . . ?
C31 C32 C18 125.34(8) . . ?
C27 C32 C18 113.12(8) . . ?

loop_
_geom_bond_atom_site_label_1
_geom_bond_atom_site_label_2
_geom_bond_distance
_geom_bond_site_symmetry_2
_geom_bond_publ_flag
O1 C20 1.3860(11) . ?
O1 C19 1.3891(11) . ?
O2 C19 1.1933(12) . ?
O3 C20 1.1945(12) . ?
C1 C19 1.5256(13) . ?
C1 C10 1.5496(12) . ?
C1 C2 1.5655(13) . ?
C1 C18 1.5674(13) . ?
C2 C21 1.5172(14) . ?
C2 C3 1.5211(13) . ?
C3 C4 1.3873(14) . ?
C3 C8 1.4011(13) . ?
C4 C5 1.3958(15) . ?
C5 C6 1.3896(15) . ?
C6 C7 1.3974(14) . ?
C7 C8 1.3897(13) . ?
C8 C9 1.5253(13) . ?
C9 C26 1.5140(13) . ?
C9 C10 1.5681(13) . ?
C10 C20 1.5240(13) . ?
C10 C11 1.5683(13) . ?
C11 C27 1.5202(12) . ?
C11 C12 1.5236(13) . ?
C12 C13 1.3881(13) . ?
C12 C17 1.4061(13) . ?
C13 C14 1.4002(14) . ?
C14 C15 1.3905(15) . ?
C15 C16 1.3979(14) . ?
C16 C17 1.3879(13) . ?
C17 C18 1.5194(13) . ?
C18 C32 1.5201(13) . ?
C21 C22 1.3892(14) . ?
C21 C26 1.4003(14) . ?
C22 C23 1.3969(17) . ?
C23 C24 1.3891(19) . ?
C24 C25 1.3976(15) . ?
C25 C26 1.3889(14) . ?
C27 C28 1.3968(13) . ?
C27 C32 1.4036(13) . ?
C28 C29 1.4000(13) . ?
C28 C33 1.5073(13) . ?
C29 C30 1.3934(14) . ?
C30 C31 1.4007(14) . ?
C31 C32 1.3972(13) . ?
C31 C34 1.5114(13) . ?
